data_4109234
loop_
_publ_author_name
'Mingji Dai'
'Samuel J. Danishefsky'

_publ_section_title
;
 The Total Synthesis of Spirotenuipesines A and B
;
_journal_name_full 'Journal of the American Chemical Society'
_journal_page_first 3498
_journal_page_last 3499
_journal_paper_doi 10.1021/ja069164r
_journal_volume 129
_journal_year 2007
_chemical_formula_sum 'C15 H27 I O3 Si'
_chemical_formula_weight 410.36
_chemical_name_systematic
; 
 ? 
;
_space_group_IT_number 14
_symmetry_cell_setting monoclinic
_symmetry_space_group_name_Hall '-P 2ybc'
_symmetry_space_group_name_H-M 'P 1 21/c 1'
_atom_sites_solution_hydrogens geom
_atom_sites_solution_primary direct
_atom_sites_solution_secondary difmap
_audit_creation_method SHELXL-97
_cell_angle_alpha 90.00
_cell_angle_beta 98.046(2)
_cell_angle_gamma 90.00
_cell_formula_units_Z 4
_cell_length_a 20.338(2)
_cell_length_b 7.5857(8)
_cell_length_c 12.0204(13)
_cell_measurement_reflns_used 3900
_cell_measurement_temperature 243(2)
_cell_measurement_theta_max 27.51
_cell_measurement_theta_min 2.87
_cell_volume 1836.2(3)
_computing_cell_refinement 'Bruker SMART'
_computing_data_collection 'Bruker SMART'
_computing_data_reduction 'Bruker SAINT'
_computing_molecular_graphics 'Bruker SHELXTL'
_computing_publication_material 'Bruker SHELXTL'
_computing_structure_refinement 'SHELXL-97 (Sheldrick, 1997)'
_computing_structure_solution 'SHELXS-97 (Sheldrick, 1990)'
_diffrn_ambient_temperature 243(2)
_diffrn_measured_fraction_theta_full 0.946
_diffrn_measured_fraction_theta_max 0.946
_diffrn_measurement_device_type 'CCD area detector'
_diffrn_measurement_method 'phi and omega scans'
_diffrn_radiation_monochromator graphite
_diffrn_radiation_source 'fine-focus sealed tube'
_diffrn_radiation_type MoK\a
_diffrn_radiation_wavelength 0.71073
_diffrn_reflns_av_R_equivalents 0.0303
_diffrn_reflns_av_sigmaI/netI 0.0390
_diffrn_reflns_limit_h_max 26
_diffrn_reflns_limit_h_min -27
_diffrn_reflns_limit_k_max 9
_diffrn_reflns_limit_k_min -10
_diffrn_reflns_limit_l_max 15
_diffrn_reflns_limit_l_min -6
_diffrn_reflns_number 12284
_diffrn_reflns_theta_full 28.27
_diffrn_reflns_theta_max 28.27
_diffrn_reflns_theta_min 1.01
_exptl_absorpt_coefficient_mu 1.814
_exptl_absorpt_correction_T_max 0.9646
_exptl_absorpt_correction_T_min 0.7130
_exptl_absorpt_correction_type empirical
_exptl_absorpt_process_details SADABS
_exptl_crystal_colour COLORLESS
_exptl_crystal_density_diffrn 1.484
_exptl_crystal_description PLATE
_exptl_crystal_F_000 832
_exptl_crystal_size_max 0.20
_exptl_crystal_size_mid 0.10
_exptl_crystal_size_min 0.02
_refine_diff_density_max 1.183
_refine_diff_density_min -0.506
_refine_diff_density_rms 0.188
_refine_ls_extinction_coef 0.0100(7)
_refine_ls_extinction_expression Fc^*^=kFc[1+0.001xFc^2^\l^3^/sin(2\q)]^-1/4^
_refine_ls_extinction_method SHELXL
_refine_ls_goodness_of_fit_ref 1.078
_refine_ls_hydrogen_treatment constr
_refine_ls_matrix_type full
_refine_ls_number_parameters 182
_refine_ls_number_reflns 4293
_refine_ls_number_restraints 0
_refine_ls_restrained_S_all 1.078
_refine_ls_R_factor_all 0.0822
_refine_ls_R_factor_gt 0.0416
_refine_ls_shift/su_max 0.001
_refine_ls_shift/su_mean 0.000
_refine_ls_structure_factor_coef Fsqd
_refine_ls_weighting_details 'calc w=1/[\s^2^(Fo^2^)+(0.0634P)^2^+0.1496P] where P=(Fo^2^+2Fc^2^)/3'
_refine_ls_weighting_scheme calc
_refine_ls_wR_factor_gt 0.0993
_refine_ls_wR_factor_ref 0.1240
_reflns_number_gt 2701
_reflns_number_total 4293
_reflns_threshold_expression >2sigma(I)
_cod_data_source_file ja069164rsi20061221_054614.cif
_cod_data_source_block mdis10
_cod_database_code 4109234

loop_
_symmetry_equiv_pos_as_xyz
'x, y, z'
'-x, y+1/2, -z+1/2'
'-x, -y, -z'
'x, -y-1/2, z-1/2'

loop_
_atom_site_label
_atom_site_type_symbol
_atom_site_fract_x
_atom_site_fract_y
_atom_site_fract_z
_atom_site_U_iso_or_equiv
_atom_site_adp_type
_atom_site_occupancy
_atom_site_symmetry_multiplicity
_atom_site_calc_flag
_atom_site_refinement_flags
I I 0.481848(16) 0.51489(4) 0.14653(3) 0.06417(17) Uani 1 1 d .
Si Si 0.14745(5) 0.51444(12) 0.15758(9) 0.0353(2) Uani 1 1 d .
O1 O 0.30592(18) 0.9649(3) 0.2810(3) 0.0678(9) Uani 1 1 d .
C1 C 0.32325(18) 0.8194(4) 0.3114(3) 0.0436(9) Uani 1 1 d .
O2 O 0.35493(12) 0.7142(3) 0.2446(2) 0.0404(6) Uani 1 1 d .
C2 C 0.3170(2) 0.7301(5) 0.4193(3) 0.0492(10) Uani 1 1 d .
H2A H 0.2706 0.7309 0.4329 0.059 Uiso 1 1 calc R
H2B H 0.3439 0.7916 0.4816 0.059 Uiso 1 1 calc R
O3 O 0.22088(13) 0.5390(3) 0.2338(3) 0.0477(7) Uani 1 1 d .
C3 C 0.34151(19) 0.5398(4) 0.4115(3) 0.0384(8) Uani 1 1 d .
C4 C 0.2854(2) 0.4026(5) 0.3938(3) 0.0482(10) Uani 1 1 d .
H4A H 0.3016 0.2876 0.4229 0.058 Uiso 1 1 calc R
H4B H 0.2485 0.4387 0.4332 0.058 Uiso 1 1 calc R
C5 C 0.26270(18) 0.3917(4) 0.2695(3) 0.0425(9) Uani 1 1 d .
H5A H 0.2398 0.2787 0.2490 0.051 Uiso 1 1 calc R
C6 C 0.32765(18) 0.4037(5) 0.2218(3) 0.0406(9) Uani 1 1 d .
H6A H 0.3199 0.4415 0.1431 0.049 Uiso 1 1 calc R
H6B H 0.3502 0.2893 0.2262 0.049 Uiso 1 1 calc R
C7 C 0.36885(17) 0.5393(4) 0.2937(3) 0.0331(8) Uani 1 1 d .
C8 C 0.44287(19) 0.5133(4) 0.3046(4) 0.0444(9) Uani 1 1 d .
H8A H 0.4542 0.4006 0.3424 0.053 Uiso 1 1 calc R
H8B H 0.4647 0.6069 0.3525 0.053 Uiso 1 1 calc R
C9 C 0.3921(3) 0.4947(5) 0.5134(4) 0.0598(12) Uani 1 1 d .
H9A H 0.3708 0.4994 0.5808 0.090 Uiso 1 1 calc R
H9B H 0.4283 0.5790 0.5197 0.090 Uiso 1 1 calc R
H9C H 0.4093 0.3770 0.5047 0.090 Uiso 1 1 calc R
C10 C 0.0940(2) 0.3758(6) 0.2350(4) 0.0640(12) Uani 1 1 d .
H10A H 0.1132 0.2588 0.2457 0.096 Uiso 1 1 calc R
H10B H 0.0500 0.3674 0.1922 0.096 Uiso 1 1 calc R
H10C H 0.0910 0.4285 0.3076 0.096 Uiso 1 1 calc R
C11 C 0.1574(2) 0.4053(6) 0.0225(4) 0.0652(12) Uani 1 1 d .
H11A H 0.1754 0.2879 0.0373 0.098 Uiso 1 1 calc R
H11B H 0.1875 0.4739 -0.0162 0.098 Uiso 1 1 calc R
H11C H 0.1146 0.3973 -0.0241 0.098 Uiso 1 1 calc R
C12 C 0.11232(17) 0.7426(5) 0.1341(3) 0.0382(8) Uani 1 1 d .
C13 C 0.1079(2) 0.8306(6) 0.2484(3) 0.0638(12) Uani 1 1 d .
H13A H 0.0900 0.9486 0.2362 0.096 Uiso 1 1 calc R
H13B H 0.1519 0.8370 0.2915 0.096 Uiso 1 1 calc R
H13C H 0.0791 0.7616 0.2894 0.096 Uiso 1 1 calc R
C14 C 0.1561(2) 0.8556(5) 0.0691(4) 0.0568(11) Uani 1 1 d .
H14A H 0.1372 0.9728 0.0583 0.085 Uiso 1 1 calc R
H14B H 0.1586 0.8021 -0.0035 0.085 Uiso 1 1 calc R
H14C H 0.2003 0.8638 0.1111 0.085 Uiso 1 1 calc R
C15 C 0.0418(2) 0.7320(6) 0.0677(4) 0.0591(11) Uani 1 1 d .
H15A H 0.0238 0.8499 0.0556 0.089 Uiso 1 1 calc R
H15B H 0.0135 0.6634 0.1099 0.089 Uiso 1 1 calc R
H15C H 0.0438 0.6759 -0.0043 0.089 Uiso 1 1 calc R

loop_
_atom_site_aniso_label
_atom_site_aniso_U_11
_atom_site_aniso_U_22
_atom_site_aniso_U_33
_atom_site_aniso_U_23
_atom_site_aniso_U_13
_atom_site_aniso_U_12
I 0.0625(2) 0.0515(2) 0.0863(3) 0.00314(14) 0.03771(18) 0.00707(13)
Si 0.0324(5) 0.0317(5) 0.0415(5) 0.0002(4) 0.0041(4) -0.0016(4)
O1 0.075(2) 0.0314(14) 0.099(3) 0.0084(15) 0.018(2) 0.0141(14)
C1 0.038(2) 0.0296(18) 0.062(2) -0.0029(17) 0.0043(19) 0.0039(16)
O2 0.0443(15) 0.0266(12) 0.0501(14) 0.0055(10) 0.0065(12) 0.0054(11)
C2 0.053(3) 0.041(2) 0.054(2) -0.0084(18) 0.009(2) 0.0074(19)
O3 0.0355(15) 0.0299(13) 0.0734(19) 0.0002(12) -0.0073(14) 0.0013(11)
C3 0.041(2) 0.0371(18) 0.0379(19) 0.0007(15) 0.0069(17) 0.0048(16)
C4 0.046(2) 0.039(2) 0.062(3) 0.0110(18) 0.012(2) 0.0011(18)
C5 0.037(2) 0.0241(17) 0.065(2) -0.0005(16) 0.0022(19) -0.0016(15)
C6 0.043(2) 0.0294(18) 0.047(2) -0.0028(16) -0.0004(18) 0.0024(16)
C7 0.0333(19) 0.0247(15) 0.0404(18) 0.0028(14) 0.0024(16) 0.0035(13)
C8 0.036(2) 0.0371(19) 0.060(2) 0.0004(16) 0.0054(18) 0.0048(16)
C9 0.069(3) 0.062(3) 0.046(2) 0.0080(19) -0.002(2) 0.011(2)
C10 0.052(3) 0.062(3) 0.078(3) 0.019(2) 0.012(2) -0.007(2)
C11 0.077(3) 0.052(3) 0.067(3) -0.018(2) 0.011(3) 0.009(2)
C12 0.036(2) 0.0386(18) 0.0394(19) -0.0016(15) 0.0043(16) 0.0033(16)
C13 0.078(3) 0.062(3) 0.052(2) -0.009(2) 0.013(2) 0.022(2)
C14 0.069(3) 0.041(2) 0.060(3) 0.0114(19) 0.008(2) -0.003(2)
C15 0.043(2) 0.068(3) 0.062(3) 0.005(2) -0.006(2) 0.012(2)

loop_
_atom_type_symbol
_atom_type_description
_atom_type_scat_dispersion_real
_atom_type_scat_dispersion_imag
_atom_type_scat_source
C C 0.0033 0.0016 'International Tables Vol C Tables 4.2.6.8 and 6.1.1.4'
H H 0.0000 0.0000 'International Tables Vol C Tables 4.2.6.8 and 6.1.1.4'
O O 0.0106 0.0060 'International Tables Vol C Tables 4.2.6.8 and 6.1.1.4'
Si Si 0.0817 0.0704 'International Tables Vol C Tables 4.2.6.8 and 6.1.1.4'
I I -0.4742 1.8119 'International Tables Vol C Tables 4.2.6.8 and 6.1.1.4'

loop_
_geom_angle_atom_site_label_1
_geom_angle_atom_site_label_2
_geom_angle_atom_site_label_3
_geom_angle
O3 Si C10 109.49(18)
O3 Si C11 109.54(19)
C10 Si C11 109.2(2)
O3 Si C12 105.96(14)
C10 Si C12 111.16(18)
C11 Si C12 111.40(18)
O1 C1 O2 120.3(4)
O1 C1 C2 128.9(4)
O2 C1 C2 110.7(3)
C1 O2 C7 112.1(3)
C1 C2 C3 107.9(3)
C5 O3 Si 122.1(2)
C9 C3 C2 110.5(3)
C9 C3 C4 111.3(3)
C2 C3 C4 113.9(3)
C9 C3 C7 115.7(3)
C2 C3 C7 102.3(3)
C4 C3 C7 102.8(3)
C5 C4 C3 107.0(3)
O3 C5 C4 109.9(3)
O3 C5 C6 110.7(3)
C4 C5 C6 102.1(3)
C5 C6 C7 105.5(3)
O2 C7 C8 106.8(3)
O2 C7 C6 108.9(3)
C8 C7 C6 115.2(3)
O2 C7 C3 106.6(2)
C8 C7 C3 113.1(3)
C6 C7 C3 105.9(3)
C7 C8 I 114.1(3)
C14 C12 C13 108.9(3)
C14 C12 C15 109.3(3)
C13 C12 C15 108.6(3)
C14 C12 Si 110.9(2)
C13 C12 Si 109.5(3)
C15 C12 Si 109.6(3)

loop_
_geom_bond_atom_site_label_1
_geom_bond_atom_site_label_2
_geom_bond_distance
I C8 2.159(4)
Si O3 1.650(3)
Si C10 1.853(4)
Si C11 1.859(4)
Si C12 1.878(4)
O1 C1 1.200(4)
C1 O2 1.357(4)
C1 C2 1.485(5)
O2 C7 1.463(4)
C2 C3 1.534(5)
O3 C5 1.433(4)
C3 C9 1.524(6)
C3 C4 1.537(5)
C3 C7 1.591(5)
C4 C5 1.504(5)
C5 C6 1.514(5)
C6 C7 1.518(5)
C7 C8 1.506(5)
C12 C14 1.528(5)
C12 C13 1.541(5)
C12 C15 1.542(5)
